data_7041216
loop_
_publ_author_name
'Wang, Ani'
'Fan, Ruiqing'
'Dong, Yuwei'
'Chen, Wei'
'Song, Yang'
'Wang, Ping'
'Hao, Sue'
'Liu, Zhigang'
'Yang, Yulin'

_publ_section_title
;
 (E)-4-Methyl-N-((quinolin-2-yl)ethylidene)aniline as ligand for IIB
 supramolecular complexes: synthesis, structure, aggregation-induced
 emission enhancement and application in PMMA-doped hybrid material.
;
_journal_issue 1
_journal_name_full 'Dalton transactions (Cambridge, England : 2003)'
_journal_page_first 71
_journal_page_last 85
_journal_paper_doi 10.1039/c6dt03853k
_journal_volume 46
_journal_year 2016
_chemical_formula_sum 'C21 H20 N2 O4 Zn'
_chemical_formula_weight 429.78
_space_group_crystal_system monoclinic
_space_group_IT_number 14
_space_group_name_Hall '-P 2ybc'
_space_group_name_H-M_alt 'P 1 21/c 1'
_symmetry_space_group_name_Hall '-P 2ybc'
_symmetry_space_group_name_H-M 'P 1 21/c 1'
_atom_sites_solution_hydrogens geom
_audit_creation_method SHELXL-2014/7
_audit_update_record
;
2016-11-05 deposited with the CCDC.
2016-11-15 downloaded from the CCDC.
;
_cell_angle_alpha 90
_cell_angle_beta 131.704(2)
_cell_angle_gamma 90
_cell_formula_units_Z 12
_cell_length_a 20.6277(7)
_cell_length_b 13.7800(4)
_cell_length_c 27.5778(10)
_cell_measurement_reflns_used 13521
_cell_measurement_temperature 293(2)
_cell_measurement_theta_max 0.662
_cell_measurement_theta_min 0.603
_cell_volume 5852.5(4)
_computing_structure_refinement 'SHELXL-2014/7 (Sheldrick, 2014)'
_diffrn_ambient_temperature 293(2)
_diffrn_measured_fraction_theta_full 0.995
_diffrn_measured_fraction_theta_max 0.989
_diffrn_measurement_device_type 'Bruker Smart APEX CCD area detector'
_diffrn_measurement_method 'phi and omega scans'
_diffrn_radiation_type MoK\a
_diffrn_radiation_wavelength 0.71073
_diffrn_reflns_av_R_equivalents 0.0268
_diffrn_reflns_av_unetI/netI 0.0557
_diffrn_reflns_Laue_measured_fraction_full 0.995
_diffrn_reflns_Laue_measured_fraction_max 0.989
_diffrn_reflns_limit_h_max 14
_diffrn_reflns_limit_h_min -26
_diffrn_reflns_limit_k_max 14
_diffrn_reflns_limit_k_min -17
_diffrn_reflns_limit_l_max 35
_diffrn_reflns_limit_l_min -23
_diffrn_reflns_number 21490
_diffrn_reflns_point_group_measured_fraction_full 0.995
_diffrn_reflns_point_group_measured_fraction_max 0.989
_diffrn_reflns_theta_full 25.242
_diffrn_reflns_theta_max 27.562
_diffrn_reflns_theta_min 3.118
_exptl_absorpt_coefficient_mu 1.288
_exptl_absorpt_correction_type multi-scan
_exptl_absorpt_process_details multi-scan
_exptl_crystal_colour yellow
_exptl_crystal_density_diffrn 1.463
_exptl_crystal_density_method 'not measured'
_exptl_crystal_description block
_exptl_crystal_F_000 2663
_exptl_crystal_size_max 0.400
_exptl_crystal_size_mid 0.360
_exptl_crystal_size_min 0.320
_exptl_transmission_factor_max 0.683
_exptl_transmission_factor_min 0.627
_refine_diff_density_max 1.376
_refine_diff_density_min -0.935
_refine_diff_density_rms 0.082
_refine_ls_extinction_method none
_refine_ls_goodness_of_fit_ref 1.107
_refine_ls_hydrogen_treatment constr
_refine_ls_matrix_type full
_refine_ls_number_parameters 757
_refine_ls_number_reflns 13369
_refine_ls_number_restraints 34
_refine_ls_restrained_S_all 1.106
_refine_ls_R_factor_all 0.1266
_refine_ls_R_factor_gt 0.0676
_refine_ls_shift/su_max 0.001
_refine_ls_shift/su_mean 0.000
_refine_ls_structure_factor_coef Fsqd
_refine_ls_weighting_details 'w=1/[\s^2^(Fo^2^)+(0.1000P)^2^] where P=(Fo^2^+2Fc^2^)/3'
_refine_ls_weighting_scheme calc
_refine_ls_wR_factor_gt 0.1752
_refine_ls_wR_factor_ref 0.2147
_reflns_Friedel_coverage 0.000
_reflns_number_gt 7478
_reflns_number_total 13369
_reflns_threshold_expression 'I > 2\s(I)'
_cod_data_source_file c6dt03853k2.cif
_cod_data_source_block A
_cod_depositor_comments
;
Adding full bibliography for 7041213--7041218.cif.

2017-10-30
Z value and formula fixed to values more according to usual
chemical conventions.                 miguel
;
_cod_original_formula_sum 'C63 H60 N6 O12 Zn3'
_cod_original_formula_weight 1289.34
_cod_original_formula_units_Z 4
_cod_database_code 7041216
_shelx_shelxl_version_number 2014/7
_shelx_space_group_comment
;
The symmetry employed for this shelxl refinement is uniquely defined
by the following loop, which should always be used as a source of
symmetry information in preference to the above space-group names.
They are only intended as comments.
;
_shelx_estimated_absorpt_t_min 0.627
_shelx_estimated_absorpt_t_max 0.683

loop_
_space_group_symop_operation_xyz
'x, y, z'
'-x, y+1/2, -z+1/2'
'-x, -y, -z'
'x, -y-1/2, z-1/2'

loop_
_atom_site_label
_atom_site_type_symbol
_atom_site_fract_x
_atom_site_fract_y
_atom_site_fract_z
_atom_site_U_iso_or_equiv
_atom_site_adp_type
_atom_site_occupancy
_atom_site_site_symmetry_order
_atom_site_calc_flag
_atom_site_refinement_flags_posn
_atom_site_refinement_flags_adp
O12 O 0.1694(3) 0.8434(3) 0.0398(2) 0.0999(14) Uani 1 1 d . .
O10 O 0.0361(3) 0.7083(3) -0.08341(18) 0.0781(11) Uani 1 1 d . .
O11 O 0.0411(3) 0.8591(2) 0.00464(19) 0.0702(10) Uani 1 1 d . .
O9 O 0.0984(3) 0.5687(3) -0.0511(2) 0.0891(13) Uani 1 1 d . .
C61 C 0.0480(4) 0.6260(4) -0.1516(3) 0.0766(17) Uani 1 1 d . .
H61A H 0.0184 0.6829 -0.1778 0.115 Uiso 1 1 calc R U
H61B H 0.1031 0.6205 -0.1401 0.115 Uiso 1 1 calc R U
H61C H 0.0135 0.5696 -0.1757 0.115 Uiso 1 1 calc R U
C62 C 0.1127(4) 0.8955(4) 0.0284(2) 0.0585(13) Uani 1 1 d . .
C63 C 0.1273(4) 1.0028(4) 0.0424(3) 0.0887(19) Uani 1 1 d . .
H63A H 0.0761 1.0319 0.0304 0.133 Uiso 1 1 calc R U
H63B H 0.1754 1.0129 0.0879 0.133 Uiso 1 1 calc R U
H63C H 0.1399 1.0321 0.0179 0.133 Uiso 1 1 calc R U
O8 O 0.1572(3) 0.4871(3) 0.3034(2) 0.1051(11) Uani 1 1 d . U
O7 O 0.2817(3) 0.4768(3) 0.3304(2) 0.0769(11) Uani 1 1 d . .
Zn1 Zn 0.39565(3) 0.05093(4) 0.32539(2) 0.04934(18) Uani 1 1 d . .
Zn2 Zn 0.26176(4) 0.61617(4) 0.33913(3) 0.05120(18) Uani 1 1 d . .
Zn3 Zn 0.06861(3) 0.71944(4) -0.00028(2) 0.04634(17) Uani 1 1 d . .
O1 O 0.3641(2) 0.1897(3) 0.33044(19) 0.0713(10) Uani 1 1 d . .
O2 O 0.4926(3) 0.1778(3) 0.3662(2) 0.0945(13) Uani 1 1 d . .
O3 O 0.3725(3) 0.0385(3) 0.24547(19) 0.0807(7) Uani 1 1 d . U
O4 O 0.4121(4) -0.1048(4) 0.2728(3) 0.147(2) Uani 1 1 d . .
O5 O 0.3002(3) 0.6289(3) 0.4246(2) 0.0889(10) Uani 1 1 d . U
O6 O 0.2377(3) 0.7645(3) 0.3873(2) 0.1042(13) Uani 1 1 d . U
N1 N 0.4738(2) -0.0353(2) 0.40848(16) 0.0439(8) Uani 1 1 d . .
N2 N 0.2994(2) -0.0152(3) 0.32243(16) 0.0452(8) Uani 1 1 d . .
N3 N 0.1803(2) 0.7002(3) 0.25483(17) 0.0459(9) Uani 1 1 d . .
N4 N 0.3545(2) 0.6765(2) 0.33618(17) 0.0457(9) Uani 1 1 d . .
N5 N 0.1447(2) 0.6299(2) 0.08112(15) 0.0381(8) Uani 1 1 d . .
N6 N -0.0289(2) 0.6550(2) -0.00422(16) 0.0423(8) Uani 1 1 d . .
C1 C 0.4278(3) -0.0860(3) 0.4178(2) 0.0468(10) Uani 1 1 d . .
C2 C 0.4653(3) -0.1474(4) 0.4712(2) 0.0589(13) Uani 1 1 d . .
H2A H 0.4310 -0.1821 0.4758 0.071 Uiso 1 1 calc R U
C3 C 0.5542(3) -0.1548(4) 0.5165(2) 0.0613(13) Uani 1 1 d . .
H3A H 0.5807 -0.1952 0.5523 0.074 Uiso 1 1 calc R U
C4 C 0.6051(3) -0.1024(3) 0.5094(2) 0.0513(11) Uani 1 1 d . .
C5 C 0.6969(3) -0.1042(4) 0.5548(2) 0.0652(14) Uani 1 1 d . .
H5A H 0.7260 -0.1423 0.5919 0.078 Uiso 1 1 calc R U
C6 C 0.7427(3) -0.0524(4) 0.5455(3) 0.0702(15) Uani 1 1 d . .
H6A H 0.8030 -0.0534 0.5768 0.084 Uiso 1 1 calc R U
C7 C 0.7009(3) 0.0031(4) 0.4895(3) 0.0670(14) Uani 1 1 d . .
H7A H 0.7336 0.0376 0.4834 0.080 Uiso 1 1 calc R U
C8 C 0.6121(3) 0.0073(4) 0.4434(2) 0.0591(13) Uani 1 1 d . .
H8A H 0.5848 0.0436 0.4059 0.071 Uiso 1 1 calc R U
C9 C 0.5624(3) -0.0436(3) 0.4530(2) 0.0463(10) Uani 1 1 d . .
C10 C 0.3340(3) -0.0725(3) 0.3704(2) 0.0488(11) Uani 1 1 d . .
H10A H 0.2992 -0.1058 0.3750 0.059 Uiso 1 1 calc R U
C11 C 0.2077(3) 0.0013(3) 0.2761(2) 0.0440(10) Uani 1 1 d . .
C12 C 0.1493(3) -0.0409(3) 0.2785(2) 0.0498(11) Uani 1 1 d . .
H12A H 0.1689 -0.0829 0.3123 0.060 Uiso 1 1 calc R U
C13 C 0.0620(3) -0.0208(3) 0.2309(2) 0.0520(11) Uani 1 1 d . .
H13A H 0.0236 -0.0499 0.2334 0.062 Uiso 1 1 calc R U
C14 C 0.0297(3) 0.0403(4) 0.1803(2) 0.0524(11) Uani 1 1 d . .
C15 C 0.0888(3) 0.0831(5) 0.1786(3) 0.0835(19) Uani 1 1 d . .
H15A H 0.0690 0.1257 0.1450 0.100 Uiso 1 1 calc R U
C16 C 0.1767(3) 0.0638(4) 0.2258(3) 0.0758(17) Uani 1 1 d . .
H16A H 0.2152 0.0934 0.2235 0.091 Uiso 1 1 calc R U
C17 C -0.0657(3) 0.0608(4) 0.1288(3) 0.0711(16) Uani 1 1 d . .
H17A H -0.0757 0.1051 0.0975 0.107 Uiso 1 1 calc R U
H17B H -0.0963 0.0013 0.1075 0.107 Uiso 1 1 calc R U
H17C H -0.0862 0.0890 0.1483 0.107 Uiso 1 1 calc R U
C18 C 0.4346(4) 0.2279(4) 0.3544(2) 0.0557(12) Uani 1 1 d . .
C19 C 0.4502(4) 0.3335(4) 0.3711(3) 0.0878(19) Uani 1 1 d . .
H19A H 0.3988 0.3624 0.3589 0.132 Uiso 1 1 calc R U
H19B H 0.4975 0.3411 0.4170 0.132 Uiso 1 1 calc R U
H19C H 0.4644 0.3649 0.3481 0.132 Uiso 1 1 calc R U
C20 C 0.3868(4) -0.0400(5) 0.2355(3) 0.0799(8) Uani 1 1 d . U
C21 C 0.3762(4) -0.0548(4) 0.1762(2) 0.0730(16) Uani 1 1 d . .
H21A H 0.3554 0.0041 0.1513 0.110 Uiso 1 1 calc R U
H21B H 0.4312 -0.0718 0.1896 0.110 Uiso 1 1 calc R U
H21C H 0.3353 -0.1061 0.1500 0.110 Uiso 1 1 calc R U
C22 C 0.2240(3) 0.7445(3) 0.2411(2) 0.0465(10) Uani 1 1 d . .
C23 C 0.1833(3) 0.8040(3) 0.1861(2) 0.0547(12) Uani 1 1 d . .
H23A H 0.2157 0.8352 0.1784 0.066 Uiso 1 1 calc R U
C24 C 0.0955(3) 0.8149(4) 0.1444(2) 0.0564(12) Uani 1 1 d . .
H24A H 0.0672 0.8525 0.1072 0.068 Uiso 1 1 calc R U
C25 C 0.0481(3) 0.7700(3) 0.1574(2) 0.0504(11) Uani 1 1 d . .
C26 C -0.0431(3) 0.7810(4) 0.1160(3) 0.0645(14) Uani 1 1 d . .
H26A H -0.0734 0.8176 0.0782 0.077 Uiso 1 1 calc R U
C27 C -0.0860(4) 0.7378(4) 0.1318(3) 0.0809(17) Uani 1 1 d . .
H27A H -0.1459 0.7451 0.1045 0.097 Uiso 1 1 calc R U
C28 C -0.0417(4) 0.6826(4) 0.1886(3) 0.0796(17) Uani 1 1 d . .
H28A H -0.0722 0.6537 0.1987 0.096 Uiso 1 1 calc R U
C29 C 0.0467(3) 0.6711(4) 0.2294(3) 0.0636(14) Uani 1 1 d . .
H29A H 0.0760 0.6353 0.2674 0.076 Uiso 1 1 calc R U
C30 C 0.0926(3) 0.7129(3) 0.2139(2) 0.0473(11) Uani 1 1 d . .
C31 C 0.3185(3) 0.7285(3) 0.2864(2) 0.0513(11) Uani 1 1 d . .
H31A H 0.3515 0.7566 0.2783 0.062 Uiso 1 1 calc R U
C32 C 0.4458(3) 0.6585(3) 0.3803(2) 0.0482(11) Uani 1 1 d . .
C33 C 0.5023(3) 0.7082(4) 0.3786(3) 0.0631(13) Uani 1 1 d . .
H33A H 0.4816 0.7569 0.3480 0.076 Uiso 1 1 calc R U
C34 C 0.5896(3) 0.6853(4) 0.4224(3) 0.0695(15) Uani 1 1 d . .
H34A H 0.6273 0.7205 0.4215 0.083 Uiso 1 1 calc R U
C35 C 0.6224(3) 0.6126(4) 0.4669(3) 0.0628(13) Uani 1 1 d . .
C36 C 0.5657(4) 0.5646(4) 0.4685(3) 0.0810(18) Uani 1 1 d . .
H36A H 0.5868 0.5156 0.4990 0.097 Uiso 1 1 calc R U
C37 C 0.4786(3) 0.5865(4) 0.4265(3) 0.0722(16) Uani 1 1 d . .
H37A H 0.4419 0.5530 0.4292 0.087 Uiso 1 1 calc R U
C38 C 0.7179(4) 0.5863(5) 0.5123(3) 0.099(2) Uani 1 1 d . .
H38A H 0.7294 0.5340 0.5401 0.149 Uiso 1 1 calc R U
H38B H 0.7327 0.5665 0.4873 0.149 Uiso 1 1 calc R U
H38C H 0.7522 0.6417 0.5383 0.149 Uiso 1 1 calc R U
C39 C 0.2744(4) 0.7033(4) 0.4308(3) 0.0687(9) Uani 1 1 d . U
C40 C 0.2869(4) 0.7197(4) 0.4898(3) 0.0725(16) Uani 1 1 d . .
H40A H 0.3165 0.6651 0.5185 0.109 Uiso 1 1 calc R U
H40B H 0.3209 0.7773 0.5116 0.109 Uiso 1 1 calc R U
H40C H 0.2314 0.7274 0.4775 0.109 Uiso 1 1 calc R U
C41 C 0.2145(5) 0.4381(5) 0.3119(3) 0.0830(14) Uani 1 1 d . U
C42 C 0.2023(5) 0.3295(4) 0.3005(4) 0.113(3) Uani 1 1 d . .
H42A H 0.2518 0.3022 0.3091 0.170 Uiso 1 1 calc R U
H42B H 0.1962 0.3007 0.3290 0.170 Uiso 1 1 calc R U
H42C H 0.1510 0.3169 0.2562 0.170 Uiso 1 1 calc R U
C43 C 0.0977(3) 0.5812(3) 0.09025(19) 0.0407(9) Uani 1 1 d . .
C44 C 0.1342(3) 0.5185(3) 0.1428(2) 0.0529(11) Uani 1 1 d . .
H44A H 0.0993 0.4853 0.1473 0.063 Uiso 1 1 calc R U
C45 C 0.2225(3) 0.5071(3) 0.1873(2) 0.0518(11) Uani 1 1 d . .
H45A H 0.2480 0.4668 0.2230 0.062 Uiso 1 1 calc R U
C46 C 0.2742(3) 0.5554(3) 0.1796(2) 0.0442(10) Uani 1 1 d . .
C47 C 0.3665(3) 0.5473(4) 0.2238(2) 0.0588(13) Uani 1 1 d . .
H47A H 0.3949 0.5076 0.2601 0.071 Uiso 1 1 calc R U
C48 C 0.4125(3) 0.5961(4) 0.2137(3) 0.0679(15) Uani 1 1 d . .
H48A H 0.4727 0.5907 0.2434 0.082 Uiso 1 1 calc R U
C49 C 0.3712(3) 0.6558(4) 0.1587(3) 0.0634(14) Uani 1 1 d . .
H49A H 0.4041 0.6881 0.1519 0.076 Uiso 1 1 calc R U
C50 C 0.2837(3) 0.6663(3) 0.1158(2) 0.0537(12) Uani 1 1 d . .
H50A H 0.2572 0.7065 0.0799 0.064 Uiso 1 1 calc R U
C51 C 0.2329(3) 0.6176(3) 0.12464(18) 0.0393(9) Uani 1 1 d . .
C52 C 0.0037(3) 0.5962(3) 0.0428(2) 0.0483(11) Uani 1 1 d . .
H52A H -0.0318 0.5632 0.0468 0.058 Uiso 1 1 calc R U
C53 C -0.1202(3) 0.6721(3) -0.0512(2) 0.0425(10) Uani 1 1 d . .
C54 C -0.1800(3) 0.6286(4) -0.0503(2) 0.0592(13) Uani 1 1 d . .
H54A H -0.1611 0.5865 -0.0167 0.071 Uiso 1 1 calc R U
C55 C -0.2667(3) 0.6476(4) -0.0986(2) 0.0580(13) Uani 1 1 d . .
H55A H -0.3056 0.6176 -0.0969 0.070 Uiso 1 1 calc R U
C56 C -0.2985(3) 0.7086(3) -0.1490(2) 0.0525(11) Uani 1 1 d . .
C57 C -0.2399(3) 0.7519(4) -0.1504(3) 0.0810(18) Uani 1 1 d . .
H57A H -0.2596 0.7942 -0.1840 0.097 Uiso 1 1 calc R U
C58 C -0.1515(3) 0.7336(4) -0.1020(3) 0.0745(17) Uani 1 1 d . .
H58A H -0.1129 0.7634 -0.1041 0.089 Uiso 1 1 calc R U
C59 C -0.3948(3) 0.7255(4) -0.2025(3) 0.0727(16) Uani 1 1 d . .
H59A H -0.4048 0.7703 -0.2335 0.109 Uiso 1 1 calc R U
H59B H -0.4230 0.6650 -0.2236 0.109 Uiso 1 1 calc R U
H59C H -0.4177 0.7518 -0.1843 0.109 Uiso 1 1 calc R U
C60 C 0.0618(3) 0.6338(3) -0.0910(2) 0.0458(10) Uani 1 1 d . .

loop_
_atom_site_aniso_label
_atom_site_aniso_U_11
_atom_site_aniso_U_22
_atom_site_aniso_U_33
_atom_site_aniso_U_23
_atom_site_aniso_U_13
_atom_site_aniso_U_12
O12 0.069(3) 0.074(3) 0.120(4) 0.008(3) 0.048(3) 0.023(2)
O10 0.110(3) 0.068(2) 0.078(2) 0.016(2) 0.072(3) 0.023(2)
O11 0.076(3) 0.054(2) 0.094(3) -0.004(2) 0.062(2) -0.003(2)
O9 0.108(3) 0.090(3) 0.087(3) 0.031(2) 0.072(3) 0.029(3)
C61 0.087(4) 0.097(4) 0.061(3) -0.003(3) 0.056(3) 0.005(4)
C62 0.064(4) 0.058(3) 0.049(3) 0.012(2) 0.036(3) 0.012(3)
C63 0.094(5) 0.054(4) 0.121(5) -0.004(4) 0.072(5) -0.001(3)
O8 0.1050(11) 0.1051(11) 0.1052(11) -0.00003(10) 0.0699(7) 0.00008(10)
O7 0.093(3) 0.054(2) 0.106(3) 0.001(2) 0.075(3) -0.002(2)
Zn1 0.0467(3) 0.0508(3) 0.0506(3) 0.0129(2) 0.0324(3) 0.0098(3)
Zn2 0.0505(3) 0.0576(4) 0.0492(3) 0.0134(3) 0.0347(3) 0.0132(3)
Zn3 0.0457(3) 0.0509(3) 0.0451(3) 0.0106(2) 0.0314(3) 0.0088(2)
O1 0.064(2) 0.057(2) 0.097(3) -0.003(2) 0.056(2) -0.0021(19)
O2 0.078(3) 0.070(3) 0.131(4) 0.018(3) 0.068(3) 0.026(2)
O3 0.0807(7) 0.0806(7) 0.0806(7) -0.00010(10) 0.0537(5) 0.00014(10)
O4 0.232(7) 0.115(4) 0.139(5) 0.052(4) 0.142(5) 0.060(4)
O5 0.0890(10) 0.0889(10) 0.0889(10) -0.00005(10) 0.0592(6) 0.00011(10)
O6 0.1044(13) 0.1043(13) 0.1041(13) 0.0003(2) 0.0694(8) 0.0001(2)
N1 0.045(2) 0.038(2) 0.0437(19) 0.0023(16) 0.0271(18) 0.0069(17)
N2 0.042(2) 0.045(2) 0.0427(19) 0.0032(16) 0.0259(18) 0.0048(17)
N3 0.046(2) 0.046(2) 0.0443(19) 0.0035(17) 0.0292(19) 0.0100(18)
N4 0.050(2) 0.045(2) 0.049(2) 0.0038(17) 0.036(2) 0.0080(18)
N5 0.0365(19) 0.041(2) 0.0346(17) 0.0017(15) 0.0225(16) 0.0026(16)
N6 0.037(2) 0.040(2) 0.0434(19) 0.0014(16) 0.0244(17) 0.0019(16)
C1 0.048(3) 0.042(3) 0.047(2) 0.003(2) 0.031(2) 0.003(2)
C2 0.062(3) 0.060(3) 0.059(3) 0.014(3) 0.042(3) 0.006(3)
C3 0.060(3) 0.069(3) 0.048(3) 0.018(2) 0.033(3) 0.016(3)
C4 0.055(3) 0.048(3) 0.047(2) 0.001(2) 0.032(2) 0.007(2)
C5 0.052(3) 0.073(4) 0.046(3) 0.007(3) 0.022(3) 0.010(3)
C6 0.043(3) 0.070(4) 0.066(3) -0.003(3) 0.023(3) 0.008(3)
C7 0.049(3) 0.061(3) 0.078(4) 0.007(3) 0.037(3) 0.005(3)
C8 0.047(3) 0.052(3) 0.067(3) 0.016(2) 0.034(3) 0.008(2)
C9 0.047(3) 0.040(2) 0.041(2) 0.0020(19) 0.025(2) 0.007(2)
C10 0.043(3) 0.047(3) 0.052(3) 0.009(2) 0.030(2) 0.006(2)
C11 0.039(2) 0.045(3) 0.043(2) 0.0060(19) 0.025(2) 0.008(2)
C12 0.052(3) 0.058(3) 0.045(2) 0.007(2) 0.035(2) 0.003(2)
C13 0.045(3) 0.061(3) 0.053(3) -0.001(2) 0.034(2) -0.004(2)
C14 0.041(3) 0.063(3) 0.049(3) 0.003(2) 0.028(2) 0.003(2)
C15 0.045(3) 0.101(5) 0.082(4) 0.050(3) 0.033(3) 0.008(3)
C16 0.042(3) 0.089(4) 0.080(4) 0.038(3) 0.034(3) 0.002(3)
C17 0.040(3) 0.096(4) 0.062(3) 0.016(3) 0.027(3) 0.008(3)
C18 0.061(3) 0.056(3) 0.057(3) 0.015(2) 0.042(3) 0.010(3)
C19 0.093(5) 0.051(4) 0.130(6) 0.003(4) 0.079(5) 0.002(3)
C20 0.0799(8) 0.0800(8) 0.0799(8) 0.00014(10) 0.0532(5) -0.00013(10)
C21 0.069(4) 0.088(4) 0.055(3) -0.015(3) 0.038(3) -0.012(3)
C22 0.051(3) 0.043(3) 0.048(2) -0.004(2) 0.034(2) 0.005(2)
C23 0.062(3) 0.055(3) 0.051(3) 0.007(2) 0.039(3) 0.006(2)
C24 0.058(3) 0.058(3) 0.039(2) 0.006(2) 0.026(2) 0.010(3)
C25 0.052(3) 0.047(3) 0.043(2) 0.002(2) 0.027(2) 0.011(2)
C26 0.053(3) 0.059(3) 0.059(3) 0.002(3) 0.027(3) 0.004(3)
C27 0.048(3) 0.078(4) 0.087(4) 0.013(3) 0.033(3) 0.011(3)
C28 0.057(4) 0.080(4) 0.092(4) 0.023(3) 0.045(3) 0.010(3)
C29 0.053(3) 0.061(3) 0.071(3) 0.018(3) 0.039(3) 0.012(3)
C30 0.054(3) 0.039(2) 0.047(2) -0.001(2) 0.033(2) 0.007(2)
C31 0.053(3) 0.051(3) 0.052(3) 0.000(2) 0.036(2) 0.000(2)
C32 0.049(3) 0.048(3) 0.048(2) -0.003(2) 0.032(2) 0.000(2)
C33 0.056(3) 0.067(3) 0.063(3) 0.015(3) 0.038(3) 0.005(3)
C34 0.050(3) 0.080(4) 0.075(3) 0.008(3) 0.040(3) -0.006(3)
C35 0.039(3) 0.060(3) 0.067(3) 0.001(3) 0.026(3) -0.002(2)
C36 0.053(3) 0.081(4) 0.082(4) 0.036(3) 0.034(3) 0.010(3)
C37 0.047(3) 0.078(4) 0.078(4) 0.031(3) 0.036(3) 0.004(3)
C38 0.046(3) 0.111(5) 0.096(5) 0.021(4) 0.029(3) -0.003(4)
C39 0.066(3) 0.083(2) 0.078(2) -0.0249(14) 0.057(2) -0.0350(16)
C40 0.072(4) 0.088(4) 0.066(3) -0.017(3) 0.049(3) -0.011(3)
C41 0.101(3) 0.092(4) 0.086(3) 0.000(3) 0.075(2) -0.018(2)
C42 0.090(5) 0.054(4) 0.204(8) 0.009(5) 0.101(6) -0.002(4)
C43 0.038(2) 0.037(2) 0.040(2) 0.0005(18) 0.023(2) 0.0031(19)
C44 0.049(3) 0.058(3) 0.049(3) 0.013(2) 0.031(2) 0.005(2)
C45 0.049(3) 0.056(3) 0.040(2) 0.010(2) 0.026(2) 0.010(2)
C46 0.038(2) 0.044(3) 0.040(2) -0.0007(19) 0.022(2) 0.007(2)
C47 0.048(3) 0.057(3) 0.048(3) 0.007(2) 0.022(2) 0.012(3)
C48 0.033(3) 0.071(4) 0.074(4) -0.002(3) 0.025(3) 0.007(3)
C49 0.046(3) 0.064(3) 0.080(4) -0.001(3) 0.042(3) 0.001(3)
C50 0.048(3) 0.058(3) 0.060(3) 0.003(2) 0.038(3) 0.005(2)
C51 0.043(2) 0.035(2) 0.035(2) -0.0035(17) 0.024(2) 0.0057(19)
C52 0.042(3) 0.052(3) 0.046(2) 0.003(2) 0.028(2) 0.000(2)
C53 0.039(2) 0.041(2) 0.041(2) -0.0001(19) 0.024(2) 0.002(2)
C54 0.048(3) 0.077(4) 0.049(3) 0.021(3) 0.031(2) 0.010(3)
C55 0.042(3) 0.075(4) 0.056(3) 0.015(3) 0.032(2) 0.004(2)
C56 0.039(3) 0.055(3) 0.047(2) 0.007(2) 0.022(2) 0.004(2)
C57 0.047(3) 0.091(4) 0.074(4) 0.047(3) 0.027(3) 0.009(3)
C58 0.045(3) 0.082(4) 0.078(4) 0.037(3) 0.033(3) -0.001(3)
C59 0.042(3) 0.092(4) 0.060(3) 0.019(3) 0.024(3) 0.010(3)
C60 0.039(2) 0.044(3) 0.053(3) -0.001(2) 0.030(2) -0.007(2)

loop_
_atom_type_symbol
_atom_type_description
_atom_type_scat_dispersion_real
_atom_type_scat_dispersion_imag
_atom_type_scat_source
C C 0.0033 0.0016 'International Tables Vol C Tables 4.2.6.8 and 6.1.1.4'
H H 0.0000 0.0000 'International Tables Vol C Tables 4.2.6.8 and 6.1.1.4'
N N 0.0061 0.0033 'International Tables Vol C Tables 4.2.6.8 and 6.1.1.4'
O O 0.0106 0.0060 'International Tables Vol C Tables 4.2.6.8 and 6.1.1.4'
Zn Zn 0.2839 1.4301 'International Tables Vol C Tables 4.2.6.8 and 6.1.1.4'

loop_
_geom_angle_atom_site_label_1
_geom_angle_atom_site_label_2
_geom_angle_atom_site_label_3
_geom_angle
C62 O12 Zn3 84.8(4)
C60 O10 Zn3 114.9(3)
C62 O11 Zn3 97.4(3)
C60 C61 H61A 109.5
C60 C61 H61B 109.5
H61A C61 H61B 109.5
C60 C61 H61C 109.5
H61A C61 H61C 109.5
H61B C61 H61C 109.5
O12 C62 O11 119.5(5)
O12 C62 C63 121.0(6)
O11 C62 C63 119.4(5)
O12 C62 Zn3 66.5(3)
O11 C62 Zn3 53.1(3)
C63 C62 Zn3 172.5(4)
C62 C63 H63A 109.5
C62 C63 H63B 109.5
H63A C63 H63B 109.5
C62 C63 H63C 109.5
H63A C63 H63C 109.5
H63B C63 H63C 109.5
C41 O8 Zn2 81.1(4)
C41 O7 Zn2 101.5(4)
O3 Zn1 O1 108.16(16)
O3 Zn1 N1 128.93(16)
O1 Zn1 N1 120.28(15)
O3 Zn1 N2 113.66(15)
O1 Zn1 N2 94.11(14)
N1 Zn1 N2 79.51(14)
O3 Zn1 O2 95.73(17)
O1 Zn1 O2 58.16(14)
N1 Zn1 O2 96.37(15)
N2 Zn1 O2 145.45(14)
O3 Zn1 C18 103.47(16)
O1 Zn1 C18 29.29(14)
N1 Zn1 C18 110.61(15)
N2 Zn1 C18 121.05(15)
O2 Zn1 C18 28.86(14)
O5 Zn2 O7 106.41(17)
O5 Zn2 N3 132.89(16)
O7 Zn2 N3 118.22(15)
O5 Zn2 N4 111.07(16)
O7 Zn2 N4 96.15(14)
N3 Zn2 N4 79.60(14)
O5 Zn2 O8 95.40(17)
O7 Zn2 O8 56.81(16)
N3 Zn2 O8 96.58(15)
N4 Zn2 O8 147.30(14)
O5 Zn2 C41 102.25(18)
O7 Zn2 C41 28.20(18)
N3 Zn2 C41 109.73(18)
N4 Zn2 C41 122.51(17)
O8 Zn2 C41 28.61(16)
O10 Zn3 O11 105.30(15)
O10 Zn3 N5 130.83(14)
O11 Zn3 N5 122.13(14)
O10 Zn3 N6 109.74(16)
O11 Zn3 N6 95.80(14)
N5 Zn3 N6 79.48(13)
O10 Zn3 O12 96.79(18)
O11 Zn3 O12 58.30(14)
N5 Zn3 O12 97.38(14)
N6 Zn3 O12 147.56(15)
O10 Zn3 C62 102.56(16)
O11 Zn3 C62 29.52(15)
N5 Zn3 C62 112.06(14)
N6 Zn3 C62 123.10(16)
O12 Zn3 C62 28.78(14)
C18 O1 Zn1 96.9(3)
C18 O2 Zn1 85.5(3)
C20 O3 Zn1 115.5(4)
C39 O5 Zn2 112.7(4)
C1 N1 C9 118.6(4)
C1 N1 Zn1 112.5(3)
C9 N1 Zn1 128.9(3)
C10 N2 C11 121.4(4)
C10 N2 Zn1 111.1(3)
C11 N2 Zn1 127.5(3)
C22 N3 C30 118.8(4)
C22 N3 Zn2 112.0(3)
C30 N3 Zn2 129.2(3)
C31 N4 C32 121.0(4)
C31 N4 Zn2 111.6(3)
C32 N4 Zn2 127.3(3)
C43 N5 C51 118.8(3)
C43 N5 Zn3 112.3(3)
C51 N5 Zn3 128.9(3)
C52 N6 C53 120.9(4)
C52 N6 Zn3 111.7(3)
C53 N6 Zn3 127.4(3)
N1 C1 C2 123.5(4)
N1 C1 C10 116.7(4)
C2 C1 C10 119.7(4)
C3 C2 C1 118.0(4)
C3 C2 H2A 121.0
C1 C2 H2A 121.0
C2 C3 C4 120.6(4)
C2 C3 H3A 119.7
C4 C3 H3A 119.7
C3 C4 C5 123.8(4)
C3 C4 C9 118.2(4)
C5 C4 C9 118.0(4)
C6 C5 C4 121.4(5)
C6 C5 H5A 119.3
C4 C5 H5A 119.3
C5 C6 C7 120.7(5)
C5 C6 H6A 119.7
C7 C6 H6A 119.7
C8 C7 C6 120.7(5)
C8 C7 H7A 119.6
C6 C7 H7A 119.6
C7 C8 C9 119.8(5)
C7 C8 H8A 120.1
C9 C8 H8A 120.1
N1 C9 C8 119.7(4)
N1 C9 C4 121.0(4)
C8 C9 C4 119.3(4)
N2 C10 C1 120.2(4)
N2 C10 H10A 119.9
C1 C10 H10A 119.9
C16 C11 C12 118.6(4)
C16 C11 N2 116.9(4)
C12 C11 N2 124.5(4)
C13 C12 C11 119.9(4)
C13 C12 H12A 120.1
C11 C12 H12A 120.1
C14 C13 C12 122.6(4)
C14 C13 H13A 118.7
C12 C13 H13A 118.7
C13 C14 C15 117.2(4)
C13 C14 C17 121.7(4)
C15 C14 C17 121.1(4)
C14 C15 C16 121.2(5)
C14 C15 H15A 119.4
C16 C15 H15A 119.4
C11 C16 C15 120.6(5)
C11 C16 H16A 119.7
C15 C16 H16A 119.7
C14 C17 H17A 109.5
C14 C17 H17B 109.5
H17A C17 H17B 109.5
C14 C17 H17C 109.5
H17A C17 H17C 109.5
H17B C17 H17C 109.5
O2 C18 O1 119.5(5)
O2 C18 C19 119.7(5)
O1 C18 C19 120.8(5)
O2 C18 Zn1 65.7(3)
O1 C18 Zn1 53.8(3)
C19 C18 Zn1 174.4(4)
C18 C19 H19A 109.5
C18 C19 H19B 109.5
H19A C19 H19B 109.5
C18 C19 H19C 109.5
H19A C19 H19C 109.5
H19B C19 H19C 109.5
O4 C20 O3 120.7(6)
O4 C20 C21 120.0(6)
O3 C20 C21 119.3(6)
C20 C21 H21A 109.5
C20 C21 H21B 109.5
H21A C21 H21B 109.5
C20 C21 H21C 109.5
H21A C21 H21C 109.5
H21B C21 H21C 109.5
N3 C22 C23 122.7(4)
N3 C22 C31 116.9(4)
C23 C22 C31 120.4(4)
C24 C23 C22 118.6(4)
C24 C23 H23A 120.7
C22 C23 H23A 120.7
C23 C24 C25 120.1(4)
C23 C24 H24A 120.0
C25 C24 H24A 120.0
C24 C25 C26 121.9(4)
C24 C25 C30 118.8(4)
C26 C25 C30 119.3(5)
C27 C26 C25 119.6(5)
C27 C26 H26A 120.2
C25 C26 H26A 120.2
C26 C27 C28 121.2(5)
C26 C27 H27A 119.4
C28 C27 H27A 119.4
C29 C28 C27 120.1(5)
C29 C28 H28A 120.0
C27 C28 H28A 120.0
C28 C29 C30 120.3(5)
C28 C29 H29A 119.9
C30 C29 H29A 119.9
N3 C30 C29 119.4(4)
N3 C30 C25 121.0(4)
C29 C30 C25 119.5(5)
N4 C31 C22 119.8(4)
N4 C31 H31A 120.1
C22 C31 H31A 120.1
C33 C32 C37 118.7(5)
C33 C32 N4 123.3(4)
C37 C32 N4 118.0(4)
C32 C33 C34 119.8(5)
C32 C33 H33A 120.1
C34 C33 H33A 120.1
C35 C34 C33 122.1(5)
C35 C34 H34A 119.0
C33 C34 H34A 119.0
C34 C35 C36 117.5(5)
C34 C35 C38 120.8(5)
C36 C35 C38 121.7(5)
C35 C36 C37 122.1(5)
C35 C36 H36A 118.9
C37 C36 H36A 118.9
C36 C37 C32 119.8(5)
C36 C37 H37A 120.1
C32 C37 H37A 120.1
C35 C38 H38A 109.5
C35 C38 H38B 109.5
H38A C38 H38B 109.5
C35 C38 H38C 109.5
H38A C38 H38C 109.5
H38B C38 H38C 109.5
O6 C39 O5 119.0(5)
O6 C39 C40 120.4(6)
O5 C39 C40 120.6(6)
C39 C40 H40A 109.5
C39 C40 H40B 109.5
H40A C40 H40B 109.5
C39 C40 H40C 109.5
H40A C40 H40C 109.5
H40B C40 H40C 109.5
O8 C41 O7 120.6(6)
O8 C41 C42 119.5(6)
O7 C41 C42 119.9(6)
O8 C41 Zn2 70.3(4)
O7 C41 Zn2 50.3(3)
C42 C41 Zn2 170.1(5)
C41 C42 H42A 109.5
C41 C42 H42B 109.5
H42A C42 H42B 109.5
C41 C42 H42C 109.5
H42A C42 H42C 109.5
H42B C42 H42C 109.5
N5 C43 C44 123.1(4)
N5 C43 C52 117.2(4)
C44 C43 C52 119.6(4)
C45 C44 C43 118.6(4)
C45 C44 H44A 120.7
C43 C44 H44A 120.7
C44 C45 C46 120.4(4)
C44 C45 H45A 119.8
C46 C45 H45A 119.8
C45 C46 C47 123.7(4)
C45 C46 C51 118.2(4)
C47 C46 C51 118.0(4)
C48 C47 C46 120.8(5)
C48 C47 H47A 119.6
C46 C47 H47A 119.6
C47 C48 C49 120.9(5)
C47 C48 H48A 119.5
C49 C48 H48A 119.5
C50 C49 C48 120.3(5)
C50 C49 H49A 119.8
C48 C49 H49A 119.8
C49 C50 C51 120.9(5)
C49 C50 H50A 119.6
C51 C50 H50A 119.6
N5 C51 C50 120.1(4)
N5 C51 C46 120.8(4)
C50 C51 C46 119.1(4)
N6 C52 C43 119.2(4)
N6 C52 H52A 120.4
C43 C52 H52A 120.4
C58 C53 C54 117.6(4)
C58 C53 N6 118.0(4)
C54 C53 N6 124.3(4)
C55 C54 C53 120.1(4)
C55 C54 H54A 119.9
C53 C54 H54A 119.9
C56 C55 C54 122.8(4)
C56 C55 H55A 118.6
C54 C55 H55A 118.6
C55 C56 C57 117.5(4)
C55 C56 C59 121.3(4)
C57 C56 C59 121.2(4)
C56 C57 C58 120.9(5)
C56 C57 H57A 119.5
C58 C57 H57A 119.5
C53 C58 C57 121.0(5)
C53 C58 H58A 119.5
C57 C58 H58A 119.5
C56 C59 H59A 109.5
C56 C59 H59B 109.5
H59A C59 H59B 109.5
C56 C59 H59C 109.5
H59A C59 H59C 109.5
H59B C59 H59C 109.5
O9 C60 O10 122.4(5)
O9 C60 C61 120.0(5)
O10 C60 C61 117.6(4)

loop_
_geom_bond_atom_site_label_1
_geom_bond_atom_site_label_2
_geom_bond_distance
O12 C62 1.221(6)
O12 Zn3 2.325(4)
O10 C60 1.236(5)
O10 Zn3 1.919(3)
O11 C62 1.255(6)
O11 Zn3 2.036(3)
O9 C60 1.217(5)
C61 C60 1.500(6)
C61 H61A 0.9600
C61 H61B 0.9600
C61 H61C 0.9600
C62 C63 1.509(7)
C62 Zn3 2.525(5)
C63 H63A 0.9600
C63 H63B 0.9600
C63 H63C 0.9600
O8 C41 1.241(7)
O8 Zn2 2.441(5)
O7 C41 1.235(7)
O7 Zn2 2.012(4)
Zn1 O3 1.927(4)
Zn1 O1 2.054(3)
Zn1 N1 2.085(3)
Zn1 N2 2.136(4)
Zn1 O2 2.308(4)
Zn1 C18 2.525(5)
Zn2 O5 1.930(4)
Zn2 N3 2.091(3)
Zn2 N4 2.137(4)
Zn2 C41 2.562(6)
Zn3 N5 2.083(3)
Zn3 N6 2.135(3)
O1 C18 1.244(6)
O2 C18 1.223(6)
O3 C20 1.201(7)
O4 C20 1.190(7)
O5 C39 1.218(6)
O6 C39 1.231(7)
N1 C1 1.334(5)
N1 C9 1.369(5)
N2 C10 1.275(5)
N2 C11 1.430(5)
N3 C22 1.335(5)
N3 C30 1.365(6)
N4 C31 1.262(5)
N4 C32 1.427(6)
N5 C43 1.334(5)
N5 C51 1.368(5)
N6 C52 1.277(5)
N6 C53 1.425(5)
C1 C2 1.402(6)
C1 C10 1.458(6)
C2 C3 1.374(7)
C2 H2A 0.9300
C3 C4 1.392(7)
C3 H3A 0.9300
C4 C5 1.414(7)
C4 C9 1.424(6)
C5 C6 1.338(7)
C5 H5A 0.9300
C6 C7 1.393(7)
C6 H6A 0.9300
C7 C8 1.370(7)
C7 H7A 0.9300
C8 C9 1.404(6)
C8 H8A 0.9300
C10 H10A 0.9300
C11 C16 1.376(6)
C11 C12 1.380(6)
C12 C13 1.377(6)
C12 H12A 0.9300
C13 C14 1.365(6)
C13 H13A 0.9300
C14 C15 1.384(7)
C14 C17 1.501(6)
C15 C16 1.383(7)
C15 H15A 0.9300
C16 H16A 0.9300
C17 H17A 0.9600
C17 H17B 0.9600
C17 H17C 0.9600
C18 C19 1.495(7)
C19 H19A 0.9600
C19 H19B 0.9600
C19 H19C 0.9600
C20 C21 1.512(7)
C21 H21A 0.9600
C21 H21B 0.9600
C21 H21C 0.9600
C22 C23 1.408(6)
C22 C31 1.473(6)
C23 C24 1.362(6)
C23 H23A 0.9300
C24 C25 1.392(7)
C24 H24A 0.9300
C25 C26 1.416(7)
C25 C30 1.409(6)
C26 C27 1.358(7)
C26 H26A 0.9300
C27 C28 1.401(8)
C27 H27A 0.9300
C28 C29 1.373(7)
C28 H28A 0.9300
C29 C30 1.395(6)
C29 H29A 0.9300
C31 H31A 0.9300
C32 C33 1.380(6)
C32 C37 1.386(6)
C33 C34 1.382(7)
C33 H33A 0.9300
C34 C35 1.365(7)
C34 H34A 0.9300
C35 C36 1.370(7)
C35 C38 1.516(7)
C36 C37 1.376(7)
C36 H36A 0.9300
C37 H37A 0.9300
C38 H38A 0.9600
C38 H38B 0.9600
C38 H38C 0.9600
C39 C40 1.487(7)
C40 H40A 0.9600
C40 H40B 0.9600
C40 H40C 0.9600
C41 C42 1.515(8)
C42 H42A 0.9600
C42 H42B 0.9600
C42 H42C 0.9600
C43 C44 1.399(6)
C43 C52 1.461(6)
C44 C45 1.369(6)
C44 H44A 0.9300
C45 C46 1.388(6)
C45 H45A 0.9300
C46 C47 1.426(6)
C46 C51 1.428(5)
C47 C48 1.335(7)
C47 H47A 0.9300
C48 C49 1.407(7)
C48 H48A 0.9300
C49 C50 1.355(6)
C49 H49A 0.9300
C50 C51 1.397(6)
C50 H50A 0.9300
C52 H52A 0.9300
C53 C58 1.377(6)
C53 C54 1.388(6)
C54 C55 1.368(6)
C54 H54A 0.9300
C55 C56 1.363(6)
C55 H55A 0.9300
C56 C57 1.370(7)
C56 C59 1.508(6)
C57 C58 1.390(7)
C57 H57A 0.9300
C58 H58A 0.9300
C59 H59A 0.9600
C59 H59B 0.9600
C59 H59C 0.9600
